data_4518426
loop_
_publ_author_name
'Ni, Dongshun'
'Brown, M. Kevin'

_publ_section_title
;
 Three-Component Ni-Catalyzed Silylacylation of Alkenes
;
_journal_name_full 'ACS Catalysis'
_journal_page_first 1858
_journal_page_last 1862
_journal_paper_doi 10.1021/acscatal.0c05449
_journal_year 2021
_chemical_formula_moiety 'C32 H34 O4 Si'
_chemical_formula_sum 'C32 H34 O4 Si'
_chemical_formula_weight 510.68
_space_group_crystal_system monoclinic
_space_group_IT_number 14
_space_group_name_Hall '-P 2ybc'
_space_group_name_H-M_alt 'P 1 21/c 1'
_atom_sites_solution_hydrogens geom
_audit_creation_date 2020-11-20
_audit_creation_method
;
Olex2 1.3
(compiled 2020.07.31 svn.rc2a77460 for OlexSys, GUI svn.r6145)
;
_cell_angle_alpha 90
_cell_angle_beta 103.620(2)
_cell_angle_gamma 90
_cell_formula_units_Z 4
_cell_length_a 9.4521(5)
_cell_length_b 26.2261(15)
_cell_length_c 11.8032(7)
_cell_measurement_reflns_used 9812
_cell_measurement_temperature 123.0
_cell_measurement_theta_max 25.68
_cell_measurement_theta_min 2.22
_cell_volume 2843.6(3)
_computing_cell_refinement 'SAINT V8.40B (?, 2016)'
_computing_data_reduction 'SAINT V8.40B (?, 2016)'
_computing_molecular_graphics 'Olex2 1.3 (Dolomanov et al., 2009)'
_computing_publication_material 'Olex2 1.3 (Dolomanov et al., 2009)'
_computing_structure_refinement 'XL  (Sheldrick, 2008)'
_computing_structure_solution 'SHELXT 2018/2 (Sheldrick, 2018)'
_diffrn_ambient_temperature 123.0
_diffrn_measured_fraction_theta_full 1.000
_diffrn_measured_fraction_theta_max 1.000
_diffrn_measurement_device_type 'Bruker VENTURE D8'
_diffrn_measurement_method '\f and \w scans'
_diffrn_radiation_type MoK\a
_diffrn_radiation_wavelength 0.71073
_diffrn_reflns_av_R_equivalents 0.1050
_diffrn_reflns_av_unetI/netI 0.0314
_diffrn_reflns_Laue_measured_fraction_full 1.000
_diffrn_reflns_Laue_measured_fraction_max 1.000
_diffrn_reflns_limit_h_max 11
_diffrn_reflns_limit_h_min -11
_diffrn_reflns_limit_k_max 32
_diffrn_reflns_limit_k_min -32
_diffrn_reflns_limit_l_max 14
_diffrn_reflns_limit_l_min -14
_diffrn_reflns_number 149424
_diffrn_reflns_point_group_measured_fraction_full 1.000
_diffrn_reflns_point_group_measured_fraction_max 1.000
_diffrn_reflns_theta_full 25.242
_diffrn_reflns_theta_max 25.682
_diffrn_reflns_theta_min 2.217
_diffrn_source_current 1.4
_diffrn_source_power 0.07
_diffrn_source_voltage 50.0
_diffrn_standards_number 0
_exptl_absorpt_coefficient_mu 0.117
_exptl_absorpt_correction_type none
_exptl_absorpt_process_details
;
 TWINABS-2012/1 (Bruker,2012) was used for absorption correction.

Final HKLF 4 output contains 163595 reflections, Rint = 0.1050
 (56933 with I > 3sig(I), Rint = 0.0621)
;
_exptl_crystal_colour colourless
_exptl_crystal_colour_primary colourless
_exptl_crystal_density_diffrn 1.193
_exptl_crystal_description block
_exptl_crystal_F_000 1088
_exptl_crystal_preparation synthesised
_exptl_crystal_recrystallization_method 'slow evaporation of a solution of hexane, ehtyl acetate and dichloromethane'
_exptl_crystal_size_max 0.18
_exptl_crystal_size_mid 0.08
_exptl_crystal_size_min 0.07
_refine_diff_density_max 0.271
_refine_diff_density_min -0.290
_refine_diff_density_rms 0.048
_refine_ls_extinction_method none
_refine_ls_goodness_of_fit_ref 1.272
_refine_ls_hydrogen_treatment constr
_refine_ls_matrix_type full
_refine_ls_number_parameters 339
_refine_ls_number_reflns 5395
_refine_ls_number_restraints 0
_refine_ls_restrained_S_all 1.272
_refine_ls_R_factor_all 0.0837
_refine_ls_R_factor_gt 0.0748
_refine_ls_shift/su_max 0.000
_refine_ls_shift/su_mean 0.000
_refine_ls_structure_factor_coef Fsqd
_refine_ls_weighting_details 'w=1/[\s^2^(Fo^2^)+(0.0080P)^2^+3.6357P] where P=(Fo^2^+2Fc^2^)/3'
_refine_ls_weighting_scheme calc
_refine_ls_wR_factor_gt 0.1145
_refine_ls_wR_factor_ref 0.1175
_reflns_Friedel_coverage 0.000
_reflns_number_gt 5008
_reflns_number_total 5395
_reflns_threshold_expression 'I > 2\s(I)'
_cod_data_source_file cs0c05449_si_002.cif
_cod_data_source_block mo_20128_0m_4_a
_cod_database_code 4518426
_shelx_shelxl_version_number 2018/3
_shelx_space_group_comment
;
The symmetry employed for this shelxl refinement is uniquely defined
by the following loop, which should always be used as a source of
symmetry information in preference to the above space-group names.
They are only intended as comments.
;
_shelx_estimated_absorpt_t_max 0.992
_shelx_estimated_absorpt_t_min 0.979
_olex2_refinement_description
;
1. Fixed Uiso
 At 1.2 times of:
  All C(H) groups, All C(H,H) groups
 At 1.5 times of:
  All C(H,H,H) groups, All O(H) groups
2.a Ternary CH refined with riding coordinates:
 C10(H10)
2.b Secondary CH2 refined with riding coordinates:
 C9(H9A,H9B)
2.c Aromatic/amide H refined with riding coordinates:
 C27(H27), C25(H25), C13(H13), C18(H18), C12(H12), C32(H32), C31(H31),
 C24(H24), C17(H17), C28(H28), C23(H23), C21(H21), C1(H1A), C22(H22), C2(H2),
 C5(H5), C3(H3), C4(H4)
2.d Idealised Me refined as rotating group:
 C16(H16A,H16B,H16C), C30(H30A,H30B,H30C), C7(H7A,H7B,H7C), C8(H8A,H8B,H8C)
2.e Idealised tetrahedral OH refined as rotating group:
 O1(H1)
;
_olex2_submission_special_instructions 'No special instructions were received'

loop_
_space_group_symop_operation_xyz
'x, y, z'
'-x, y+1/2, -z+1/2'
'-x, -y, -z'
'x, -y-1/2, z-1/2'

loop_
_atom_site_label
_atom_site_type_symbol
_atom_site_fract_x
_atom_site_fract_y
_atom_site_fract_z
_atom_site_U_iso_or_equiv
_atom_site_adp_type
_atom_site_occupancy
_atom_site_site_symmetry_order
_atom_site_calc_flag
_atom_site_refinement_flags_posn
_atom_site_refinement_flags_adp
_atom_site_refinement_flags_occupancy
_atom_site_disorder_assembly
_atom_site_disorder_group
Si1 Si 0.93073(8) 0.42641(3) 0.74094(7) 0.02700(19) Uani 1 1 d . . . . .
O1 O 0.90653(19) 0.30018(7) 0.43983(14) 0.0205(4) Uani 1 1 d . . . . .
H1 H 0.977942 0.319580 0.442434 0.031 Uiso 1 1 calc R U . . .
O3 O 0.22937(19) 0.39329(7) 0.29194(16) 0.0285(4) Uani 1 1 d . . . . .
O2 O 0.49312(19) 0.12325(7) 0.52365(17) 0.0291(4) Uani 1 1 d . . . . .
O4 O 0.1487(2) 0.36252(8) 0.44184(18) 0.0333(5) Uani 1 1 d . . . . .
C11 C 0.6949(3) 0.34400(9) 0.5633(2) 0.0168(5) Uani 1 1 d . . . . .
C26 C 0.7946(3) 0.24093(9) 0.5430(2) 0.0163(5) Uani 1 1 d . . . . .
C14 C 0.4044(3) 0.36582(9) 0.4564(2) 0.0188(5) Uani 1 1 d . . . . .
C27 C 0.6985(3) 0.22995(9) 0.4377(2) 0.0201(5) Uani 1 1 d . . . . .
H27 H 0.702352 0.249444 0.370620 0.024 Uiso 1 1 calc R U . . .
C29 C 0.5895(3) 0.16249(9) 0.5248(2) 0.0202(5) Uani 1 1 d . . . . .
C20 C 1.0543(3) 0.26433(9) 0.6176(2) 0.0172(5) Uani 1 1 d . . . . .
C10 C 0.8515(3) 0.33015(9) 0.6210(2) 0.0181(5) Uani 1 1 d . . . . .
H10 H 0.852793 0.318000 0.701581 0.022 Uiso 1 1 calc R U . . .
C19 C 0.9039(3) 0.28457(9) 0.5550(2) 0.0168(5) Uani 1 1 d . . . . .
C25 C 1.1176(3) 0.27128(10) 0.7352(2) 0.0237(6) Uani 1 1 d . . . . .
H25 H 1.067870 0.290686 0.781691 0.028 Uiso 1 1 calc R U . . .
C15 C 0.2484(3) 0.37378(9) 0.3983(2) 0.0223(6) Uani 1 1 d . . . . .
C13 C 0.5155(3) 0.38280(9) 0.4073(2) 0.0209(5) Uani 1 1 d . . . . .
H13 H 0.492669 0.401773 0.336757 0.025 Uiso 1 1 calc R U . . .
C18 C 0.5822(3) 0.32738(9) 0.6117(2) 0.0207(5) Uani 1 1 d . . . . .
H18 H 0.604297 0.308174 0.681951 0.025 Uiso 1 1 calc R U . . .
C12 C 0.6596(3) 0.37231(9) 0.4602(2) 0.0211(5) Uani 1 1 d . . . . .
H12 H 0.734842 0.384446 0.426248 0.025 Uiso 1 1 calc R U . . .
C9 C 0.9542(3) 0.37649(9) 0.6334(2) 0.0202(5) Uani 1 1 d . . . . .
H9A H 0.940669 0.392838 0.555963 0.024 Uiso 1 1 calc R U . . .
H9B H 1.055757 0.363934 0.655902 0.024 Uiso 1 1 calc R U . . .
C32 C 0.7846(3) 0.21213(9) 0.6399(2) 0.0200(5) Uani 1 1 d . . . . .
H32 H 0.848679 0.219211 0.713223 0.024 Uiso 1 1 calc R U . . .
C31 C 0.6836(3) 0.17352(9) 0.6317(2) 0.0226(6) Uani 1 1 d . . . . .
H31 H 0.678174 0.154455 0.698964 0.027 Uiso 1 1 calc R U . . .
C24 C 1.2531(3) 0.25020(10) 0.7862(2) 0.0266(6) Uani 1 1 d . . . . .
H24 H 1.294215 0.255264 0.866892 0.032 Uiso 1 1 calc R U . . .
C6 C 1.0978(3) 0.46815(9) 0.7660(2) 0.0253(6) Uani 1 1 d . . . . .
C17 C 0.4384(3) 0.33836(10) 0.5593(2) 0.0222(6) Uani 1 1 d . . . . .
H17 H 0.362932 0.327017 0.594048 0.027 Uiso 1 1 calc R U . . .
C28 C 0.5967(3) 0.19105(9) 0.4281(2) 0.0219(6) Uani 1 1 d . . . . .
H28 H 0.532059 0.184104 0.355000 0.026 Uiso 1 1 calc R U . . .
C23 C 1.3277(3) 0.22216(10) 0.7208(2) 0.0259(6) Uani 1 1 d . . . . .
H23 H 1.420870 0.208471 0.755370 0.031 Uiso 1 1 calc R U . . .
C21 C 1.1304(3) 0.23502(10) 0.5536(2) 0.0263(6) Uani 1 1 d . . . . .
H21 H 1.088818 0.229129 0.473258 0.032 Uiso 1 1 calc R U . . .
C1 C 1.1416(3) 0.49716(10) 0.8669(3) 0.0279(6) Uani 1 1 d . . . . .
H1A H 1.085082 0.496190 0.923587 0.033 Uiso 1 1 calc R U . . .
C22 C 1.2650(3) 0.21420(11) 0.6040(3) 0.0308(6) Uani 1 1 d . . . . .
H22 H 1.314564 0.194359 0.558119 0.037 Uiso 1 1 calc R U . . .
C2 C 1.2650(3) 0.52741(10) 0.8870(3) 0.0325(7) Uani 1 1 d . . . . .
H2 H 1.291366 0.547086 0.956354 0.039 Uiso 1 1 calc R U . . .
C5 C 1.1847(4) 0.47075(12) 0.6855(3) 0.0396(8) Uani 1 1 d . . . . .
H5 H 1.158052 0.451635 0.615325 0.048 Uiso 1 1 calc R U . . .
C3 C 1.3494(3) 0.52904(11) 0.8071(3) 0.0363(7) Uani 1 1 d . . . . .
H3 H 1.434734 0.549501 0.821235 0.044 Uiso 1 1 calc R U . . .
C16 C 0.0797(3) 0.39650(13) 0.2258(3) 0.0441(8) Uani 1 1 d . . . . .
H16A H 0.076472 0.412130 0.149843 0.066 Uiso 1 1 calc R U . . .
H16B H 0.023618 0.417368 0.268545 0.066 Uiso 1 1 calc R U . . .
H16C H 0.037708 0.362189 0.214361 0.066 Uiso 1 1 calc R U . . .
C30 C 0.4057(3) 0.10812(11) 0.4133(3) 0.0431(8) Uani 1 1 d . . . . .
H30A H 0.468552 0.099769 0.360717 0.065 Uiso 1 1 calc R U . . .
H30B H 0.340232 0.136093 0.380047 0.065 Uiso 1 1 calc R U . . .
H30C H 0.348053 0.078100 0.423257 0.065 Uiso 1 1 calc R U . . .
C4 C 1.3093(4) 0.50067(13) 0.7059(3) 0.0482(9) Uani 1 1 d . . . . .
H4 H 1.367191 0.501648 0.650127 0.058 Uiso 1 1 calc R U . . .
C7 C 0.9235(4) 0.39583(13) 0.8823(3) 0.0474(9) Uani 1 1 d . . . . .
H7A H 0.837984 0.373561 0.870623 0.071 Uiso 1 1 calc R U . . .
H7B H 0.916777 0.422264 0.939446 0.071 Uiso 1 1 calc R U . . .
H7C H 1.011829 0.375596 0.910915 0.071 Uiso 1 1 calc R U . . .
C8 C 0.7647(4) 0.46643(13) 0.6875(4) 0.0601(12) Uani 1 1 d . . . . .
H8A H 0.768307 0.482000 0.612789 0.090 Uiso 1 1 calc R U . . .
H8B H 0.761187 0.493264 0.744585 0.090 Uiso 1 1 calc R U . . .
H8C H 0.677688 0.445003 0.677256 0.090 Uiso 1 1 calc R U . . .

loop_
_atom_site_aniso_label
_atom_site_aniso_U_11
_atom_site_aniso_U_22
_atom_site_aniso_U_33
_atom_site_aniso_U_23
_atom_site_aniso_U_13
_atom_site_aniso_U_12
Si1 0.0218(4) 0.0231(4) 0.0353(5) -0.0114(3) 0.0049(3) -0.0031(3)
O1 0.0193(9) 0.0280(10) 0.0144(9) 0.0013(7) 0.0044(7) -0.0058(7)
O3 0.0198(10) 0.0321(10) 0.0289(11) 0.0072(8) -0.0036(8) 0.0036(8)
O2 0.0212(10) 0.0213(9) 0.0424(12) 0.0026(8) 0.0030(9) -0.0054(7)
O4 0.0172(10) 0.0418(12) 0.0417(13) 0.0063(10) 0.0081(9) 0.0000(8)
C11 0.0172(12) 0.0170(12) 0.0161(13) -0.0028(9) 0.0035(10) 0.0003(9)
C26 0.0153(12) 0.0177(12) 0.0156(13) -0.0020(9) 0.0035(10) 0.0018(9)
C14 0.0180(13) 0.0169(12) 0.0213(13) -0.0029(10) 0.0043(10) -0.0015(9)
C27 0.0210(13) 0.0244(13) 0.0149(13) 0.0001(10) 0.0039(10) 0.0010(10)
C29 0.0128(12) 0.0156(12) 0.0324(15) -0.0020(10) 0.0061(11) 0.0011(9)
C20 0.0142(12) 0.0181(12) 0.0190(13) 0.0001(9) 0.0036(10) -0.0032(9)
C10 0.0191(13) 0.0209(12) 0.0132(12) -0.0023(10) 0.0014(10) -0.0016(10)
C19 0.0171(12) 0.0215(12) 0.0110(12) -0.0006(9) 0.0018(10) -0.0016(10)
C25 0.0241(14) 0.0257(13) 0.0201(14) -0.0026(10) 0.0029(11) 0.0057(10)
C15 0.0205(14) 0.0179(12) 0.0266(15) -0.0016(10) 0.0020(11) -0.0015(10)
C13 0.0210(13) 0.0219(13) 0.0188(13) 0.0065(10) 0.0028(11) -0.0009(10)
C18 0.0223(14) 0.0239(13) 0.0164(13) 0.0046(10) 0.0058(11) 0.0008(10)
C12 0.0180(13) 0.0227(13) 0.0233(14) 0.0022(10) 0.0067(11) -0.0032(10)
C9 0.0153(12) 0.0218(13) 0.0222(14) -0.0020(10) 0.0016(10) -0.0014(10)
C32 0.0177(13) 0.0227(13) 0.0184(13) -0.0018(10) 0.0021(10) 0.0001(10)
C31 0.0216(14) 0.0235(13) 0.0230(14) 0.0058(11) 0.0060(11) 0.0018(10)
C24 0.0231(14) 0.0312(14) 0.0220(15) 0.0001(11) -0.0017(11) 0.0013(11)
C6 0.0242(15) 0.0172(12) 0.0308(16) -0.0007(11) -0.0009(12) -0.0002(10)
C17 0.0177(13) 0.0265(13) 0.0247(14) 0.0022(11) 0.0101(11) -0.0010(10)
C28 0.0191(13) 0.0253(13) 0.0193(14) -0.0069(10) 0.0004(11) -0.0025(10)
C23 0.0164(13) 0.0263(14) 0.0339(16) 0.0089(12) 0.0040(12) 0.0044(10)
C21 0.0269(15) 0.0325(15) 0.0193(14) -0.0035(11) 0.0046(12) 0.0028(11)
C1 0.0251(15) 0.0215(13) 0.0357(17) -0.0064(11) 0.0046(12) 0.0015(11)
C22 0.0313(16) 0.0332(15) 0.0306(16) 0.0004(12) 0.0127(13) 0.0098(12)
C2 0.0331(16) 0.0233(14) 0.0372(18) -0.0082(12) 0.0007(14) -0.0023(12)
C5 0.052(2) 0.0385(17) 0.0275(17) -0.0034(13) 0.0084(15) -0.0194(15)
C3 0.0381(18) 0.0267(15) 0.0415(19) -0.0012(13) 0.0043(15) -0.0136(13)
C16 0.0288(17) 0.050(2) 0.043(2) 0.0079(16) -0.0111(15) 0.0053(14)
C30 0.0393(19) 0.0295(16) 0.053(2) -0.0055(14) -0.0049(16) -0.0144(14)
C4 0.061(2) 0.049(2) 0.038(2) -0.0020(15) 0.0179(17) -0.0275(17)
C7 0.064(2) 0.0450(19) 0.042(2) -0.0207(15) 0.0299(18) -0.0241(17)
C8 0.0288(18) 0.042(2) 0.101(3) -0.034(2) -0.0024(19) 0.0090(15)

loop_
_atom_type_symbol
_atom_type_description
_atom_type_scat_dispersion_real
_atom_type_scat_dispersion_imag
_atom_type_scat_source
C C 0.0033 0.0016 'International Tables Vol C Tables 4.2.6.8 and 6.1.1.4'
H H 0.0000 0.0000 'International Tables Vol C Tables 4.2.6.8 and 6.1.1.4'
O O 0.0106 0.0060 'International Tables Vol C Tables 4.2.6.8 and 6.1.1.4'
Si Si 0.0817 0.0704 'International Tables Vol C Tables 4.2.6.8 and 6.1.1.4'

loop_
_geom_angle_atom_site_label_1
_geom_angle_atom_site_label_2
_geom_angle_atom_site_label_3
_geom_angle
_geom_angle_site_symmetry_1
_geom_angle_site_symmetry_3
_geom_angle_publ_flag
C9 Si1 C6 106.45(12) . . ?
C7 Si1 C9 109.91(13) . . ?
C7 Si1 C6 108.36(14) . . ?
C7 Si1 C8 109.75(19) . . ?
C8 Si1 C9 112.83(14) . . ?
C8 Si1 C6 109.40(14) . . ?
C19 O1 H1 109.5 . . ?
C15 O3 C16 115.4(2) . . ?
C29 O2 C30 117.3(2) . . ?
C18 C11 C10 120.0(2) . . ?
C18 C11 C12 118.4(2) . . ?
C12 C11 C10 121.6(2) . . ?
C27 C26 C19 121.7(2) . . ?
C27 C26 C32 117.9(2) . . ?
C32 C26 C19 120.4(2) . . ?
C13 C14 C15 121.9(2) . . ?
C17 C14 C15 118.5(2) . . ?
C17 C14 C13 119.5(2) . . ?
C26 C27 H27 119.3 . . ?
C26 C27 C28 121.4(2) . . ?
C28 C27 H27 119.3 . . ?
O2 C29 C31 116.4(2) . . ?
O2 C29 C28 124.1(2) . . ?
C28 C29 C31 119.4(2) . . ?
C25 C20 C19 124.6(2) . . ?
C25 C20 C21 117.4(2) . . ?
C21 C20 C19 118.0(2) . . ?
C11 C10 H10 107.1 . . ?
C11 C10 C19 110.34(19) . . ?
C11 C10 C9 112.3(2) . . ?
C19 C10 H10 107.1 . . ?
C9 C10 H10 107.1 . . ?
C9 C10 C19 112.4(2) . . ?
O1 C19 C26 106.87(19) . . ?
O1 C19 C20 109.65(19) . . ?
O1 C19 C10 109.47(19) . . ?
C26 C19 C20 108.40(19) . . ?
C26 C19 C10 109.34(19) . . ?
C20 C19 C10 112.93(19) . . ?
C20 C25 H25 119.5 . . ?
C20 C25 C24 121.0(2) . . ?
C24 C25 H25 119.5 . . ?
O3 C15 C14 112.9(2) . . ?
O4 C15 O3 123.3(2) . . ?
O4 C15 C14 123.8(2) . . ?
C14 C13 H13 119.7 . . ?
C12 C13 C14 120.5(2) . . ?
C12 C13 H13 119.7 . . ?
C11 C18 H18 119.4 . . ?
C17 C18 C11 121.1(2) . . ?
C17 C18 H18 119.4 . . ?
C11 C12 H12 119.8 . . ?
C13 C12 C11 120.4(2) . . ?
C13 C12 H12 119.8 . . ?
Si1 C9 H9A 108.2 . . ?
Si1 C9 H9B 108.2 . . ?
C10 C9 Si1 116.28(17) . . ?
C10 C9 H9A 108.2 . . ?
C10 C9 H9B 108.2 . . ?
H9A C9 H9B 107.4 . . ?
C26 C32 H32 119.3 . . ?
C31 C32 C26 121.3(2) . . ?
C31 C32 H32 119.3 . . ?
C29 C31 H31 120.0 . . ?
C32 C31 C29 120.0(2) . . ?
C32 C31 H31 120.0 . . ?
C25 C24 H24 119.7 . . ?
C23 C24 C25 120.7(3) . . ?
C23 C24 H24 119.7 . . ?
C1 C6 Si1 121.4(2) . . ?
C1 C6 C5 116.9(3) . . ?
C5 C6 Si1 121.8(2) . . ?
C14 C17 C18 120.1(2) . . ?
C14 C17 H17 120.0 . . ?
C18 C17 H17 120.0 . . ?
C27 C28 H28 120.0 . . ?
C29 C28 C27 120.0(2) . . ?
C29 C28 H28 120.0 . . ?
C24 C23 H23 120.5 . . ?
C24 C23 C22 119.0(2) . . ?
C22 C23 H23 120.5 . . ?
C20 C21 H21 119.1 . . ?
C22 C21 C20 121.7(3) . . ?
C22 C21 H21 119.1 . . ?
C6 C1 H1A 119.0 . . ?
C2 C1 C6 121.9(3) . . ?
C2 C1 H1A 119.0 . . ?
C23 C22 C21 120.2(3) . . ?
C23 C22 H22 119.9 . . ?
C21 C22 H22 119.9 . . ?
C1 C2 H2 119.9 . . ?
C3 C2 C1 120.2(3) . . ?
C3 C2 H2 119.9 . . ?
C6 C5 H5 119.3 . . ?
C4 C5 C6 121.4(3) . . ?
C4 C5 H5 119.3 . . ?
C2 C3 H3 120.3 . . ?
C2 C3 C4 119.4(3) . . ?
C4 C3 H3 120.3 . . ?
O3 C16 H16A 109.5 . . ?
O3 C16 H16B 109.5 . . ?
O3 C16 H16C 109.5 . . ?
H16A C16 H16B 109.5 . . ?
H16A C16 H16C 109.5 . . ?
H16B C16 H16C 109.5 . . ?
O2 C30 H30A 109.5 . . ?
O2 C30 H30B 109.5 . . ?
O2 C30 H30C 109.5 . . ?
H30A C30 H30B 109.5 . . ?
H30A C30 H30C 109.5 . . ?
H30B C30 H30C 109.5 . . ?
C5 C4 H4 119.9 . . ?
C3 C4 C5 120.2(3) . . ?
C3 C4 H4 119.9 . . ?
Si1 C7 H7A 109.5 . . ?
Si1 C7 H7B 109.5 . . ?
Si1 C7 H7C 109.5 . . ?
H7A C7 H7B 109.5 . . ?
H7A C7 H7C 109.5 . . ?
H7B C7 H7C 109.5 . . ?
Si1 C8 H8A 109.5 . . ?
Si1 C8 H8B 109.5 . . ?
Si1 C8 H8C 109.5 . . ?
H8A C8 H8B 109.5 . . ?
H8A C8 H8C 109.5 . . ?
H8B C8 H8C 109.5 . . ?

loop_
_geom_bond_atom_site_label_1
_geom_bond_atom_site_label_2
_geom_bond_distance
_geom_bond_site_symmetry_2
_geom_bond_publ_flag
Si1 C9 1.873(3) . ?
Si1 C6 1.887(3) . ?
Si1 C7 1.867(3) . ?
Si1 C8 1.869(3) . ?
O1 H1 0.8400 . ?
O1 C19 1.425(3) . ?
O3 C15 1.328(3) . ?
O3 C16 1.448(3) . ?
O2 C29 1.372(3) . ?
O2 C30 1.425(3) . ?
O4 C15 1.212(3) . ?
C11 C10 1.520(3) . ?
C11 C18 1.392(3) . ?
C11 C12 1.397(3) . ?
C26 C27 1.386(3) . ?
C26 C19 1.526(3) . ?
C26 C32 1.393(3) . ?
C14 C15 1.487(3) . ?
C14 C13 1.387(3) . ?
C14 C17 1.383(3) . ?
C27 H27 0.9500 . ?
C27 C28 1.388(3) . ?
C29 C31 1.392(4) . ?
C29 C28 1.380(4) . ?
C20 C19 1.534(3) . ?
C20 C25 1.389(3) . ?
C20 C21 1.390(3) . ?
C10 H10 1.0000 . ?
C10 C19 1.570(3) . ?
C10 C9 1.541(3) . ?
C25 H25 0.9500 . ?
C25 C24 1.394(4) . ?
C13 H13 0.9500 . ?
C13 C12 1.386(3) . ?
C18 H18 0.9500 . ?
C18 C17 1.385(3) . ?
C12 H12 0.9500 . ?
C9 H9A 0.9900 . ?
C9 H9B 0.9900 . ?
C32 H32 0.9500 . ?
C32 C31 1.380(3) . ?
C31 H31 0.9500 . ?
C24 H24 0.9500 . ?
C24 C23 1.375(4) . ?
C6 C1 1.392(4) . ?
C6 C5 1.396(4) . ?
C17 H17 0.9500 . ?
C28 H28 0.9500 . ?
C23 H23 0.9500 . ?
C23 C22 1.382(4) . ?
C21 H21 0.9500 . ?
C21 C22 1.384(4) . ?
C1 H1A 0.9500 . ?
C1 C2 1.384(4) . ?
C22 H22 0.9500 . ?
C2 H2 0.9500 . ?
C2 C3 1.372(4) . ?
C5 H5 0.9500 . ?
C5 C4 1.388(4) . ?
C3 H3 0.9500 . ?
C3 C4 1.383(4) . ?
C16 H16A 0.9800 . ?
C16 H16B 0.9800 . ?
C16 H16C 0.9800 . ?
C30 H30A 0.9800 . ?
C30 H30B 0.9800 . ?
C30 H30C 0.9800 . ?
C4 H4 0.9500 . ?
C7 H7A 0.9800 . ?
C7 H7B 0.9800 . ?
C7 H7C 0.9800 . ?
C8 H8A 0.9800 . ?
C8 H8B 0.9800 . ?
C8 H8C 0.9800 . ?

loop_
_geom_hbond_atom_site_label_D
_geom_hbond_atom_site_label_H
_geom_hbond_atom_site_label_A
_geom_hbond_distance_DH
_geom_hbond_distance_HA
_geom_hbond_distance_DA
_geom_hbond_angle_DHA
_geom_hbond_site_symmetry_A
_geom_hbond_publ_flag
O1 H1 O4 0.84 1.97 2.808(3) 176.7 1_655 yes

loop_
_geom_torsion_atom_site_label_1
_geom_torsion_atom_site_label_2
_geom_torsion_atom_site_label_3
_geom_torsion_atom_site_label_4
_geom_torsion
_geom_torsion_site_symmetry_1
_geom_torsion_site_symmetry_2
_geom_torsion_site_symmetry_3
_geom_torsion_site_symmetry_4
_geom_torsion_publ_flag
Si1 C6 C1 C2 179.1(2) . . . . ?
Si1 C6 C5 C4 -178.5(3) . . . . ?
O2 C29 C31 C32 179.4(2) . . . . ?
O2 C29 C28 C27 -179.7(2) . . . . ?
C11 C10 C19 O1 64.7(2) . . . . ?
C11 C10 C19 C26 -52.1(3) . . . . ?
C11 C10 C19 C20 -172.8(2) . . . . ?
C11 C10 C9 Si1 69.6(2) . . . . ?
C11 C18 C17 C14 0.7(4) . . . . ?
C26 C27 C28 C29 0.2(4) . . . . ?
C26 C32 C31 C29 0.4(4) . . . . ?
C14 C13 C12 C11 0.7(4) . . . . ?
C27 C26 C19 O1 -13.0(3) . . . . ?
C27 C26 C19 C20 -131.2(2) . . . . ?
C27 C26 C19 C10 105.4(3) . . . . ?
C27 C26 C32 C31 0.7(4) . . . . ?
C20 C25 C24 C23 0.3(4) . . . . ?
C20 C21 C22 C23 0.1(4) . . . . ?
C10 C11 C18 C17 -178.3(2) . . . . ?
C10 C11 C12 C13 177.6(2) . . . . ?
C19 C26 C27 C28 -178.3(2) . . . . ?
C19 C26 C32 C31 178.0(2) . . . . ?
C19 C20 C25 C24 177.9(2) . . . . ?
C19 C20 C21 C22 -178.3(2) . . . . ?
C19 C10 C9 Si1 -165.29(16) . . . . ?
C25 C20 C19 O1 143.7(2) . . . . ?
C25 C20 C19 C26 -99.9(3) . . . . ?
C25 C20 C19 C10 21.4(3) . . . . ?
C25 C20 C21 C22 -1.1(4) . . . . ?
C25 C24 C23 C22 -1.4(4) . . . . ?
C15 C14 C13 C12 -176.4(2) . . . . ?
C15 C14 C17 C18 175.8(2) . . . . ?
C13 C14 C15 O3 6.8(3) . . . . ?
C13 C14 C15 O4 -175.0(3) . . . . ?
C13 C14 C17 C18 -0.9(4) . . . . ?
C18 C11 C10 C19 100.9(3) . . . . ?
C18 C11 C10 C9 -132.8(2) . . . . ?
C18 C11 C12 C13 -0.9(4) . . . . ?
C12 C11 C10 C19 -77.6(3) . . . . ?
C12 C11 C10 C9 48.7(3) . . . . ?
C12 C11 C18 C17 0.2(4) . . . . ?
C9 Si1 C6 C1 -157.4(2) . . . . ?
C9 Si1 C6 C5 21.4(3) . . . . ?
C9 C10 C19 O1 -61.5(3) . . . . ?
C9 C10 C19 C26 -178.27(19) . . . . ?
C9 C10 C19 C20 61.0(3) . . . . ?
C32 C26 C27 C28 -0.9(4) . . . . ?
C32 C26 C19 O1 169.7(2) . . . . ?
C32 C26 C19 C20 51.6(3) . . . . ?
C32 C26 C19 C10 -71.9(3) . . . . ?
C31 C29 C28 C27 0.9(4) . . . . ?
C24 C23 C22 C21 1.2(4) . . . . ?
C6 Si1 C9 C10 165.51(18) . . . . ?
C6 C1 C2 C3 -0.8(4) . . . . ?
C6 C5 C4 C3 -0.5(5) . . . . ?
C17 C14 C15 O3 -169.8(2) . . . . ?
C17 C14 C15 O4 8.4(4) . . . . ?
C17 C14 C13 C12 0.2(4) . . . . ?
C28 C29 C31 C32 -1.1(4) . . . . ?
C21 C20 C19 O1 -39.3(3) . . . . ?
C21 C20 C19 C26 77.0(3) . . . . ?
C21 C20 C19 C10 -161.6(2) . . . . ?
C21 C20 C25 C24 0.9(4) . . . . ?
C1 C6 C5 C4 0.4(5) . . . . ?
C1 C2 C3 C4 0.7(5) . . . . ?
C2 C3 C4 C5 -0.1(5) . . . . ?
C5 C6 C1 C2 0.2(4) . . . . ?
C16 O3 C15 O4 -5.0(4) . . . . ?
C16 O3 C15 C14 173.2(2) . . . . ?
C30 O2 C29 C31 -174.1(2) . . . . ?
C30 O2 C29 C28 6.5(4) . . . . ?
C7 Si1 C9 C10 48.4(2) . . . . ?
C7 Si1 C6 C1 -39.2(3) . . . . ?
C7 Si1 C6 C5 139.6(3) . . . . ?
C8 Si1 C9 C10 -74.5(2) . . . . ?
C8 Si1 C6 C1 80.4(3) . . . . ?
C8 Si1 C6 C5 -100.8(3) . . . . ?
